data_7113772
loop_
_publ_author_name
'Shi, Yanhui'
'Hall, Christopher'
'Ciszewski, James T.'
'Cao, Changsheng'
'Odom, Aaron L.'

_publ_section_title
;
 Titanium dipyrrolylmethane derivatives: rapid intermolecular alkyne
 hydroamination
;
_journal_coden_ASTM CHCOFS
_journal_issue 5
_journal_name_full
;
 Chemical Communications (Cambridge, United Kingdom)
;
_journal_page_first 586
_journal_page_last 587
_journal_paper_doi 10.1039/b212423h
_journal_year 2003
_chemical_formula_moiety 'C19 H32 N4 Ti'
_chemical_formula_sum 'C19 H32 N4 Ti'
_chemical_formula_weight 364.39
_chemical_name_common
;
bis(dimethylamido)(5,5-
dipropyldipyrrolylmethane)titanium(IV)
;
_space_group_IT_number 14
_symmetry_cell_setting monoclinic
_symmetry_space_group_name_Hall '-P 2ybc'
_symmetry_space_group_name_H-M 'P 1 21/c 1'
_atom_sites_solution_hydrogens geom
_atom_sites_solution_primary direct
_atom_sites_solution_secondary difmap
_audit_creation_method SHELXL-97
_cell_angle_alpha 90.00
_cell_angle_beta 93.252(3)
_cell_angle_gamma 90.00
_cell_formula_units_Z 4
_cell_length_a 9.9440(14)
_cell_length_b 15.266(2)
_cell_length_c 13.696(2)
_cell_measurement_temperature 446(2)
_cell_volume 2075.8(5)
_computing_cell_refinement 'Bruker SMART'
_computing_data_collection 'Bruker SMART'
_computing_data_reduction 'Bruker SHELXTL'
_computing_molecular_graphics 'Bruker SHELXTL'
_computing_publication_material 'Bruker SHELXTL'
_computing_structure_refinement 'SHELXL-97 (Sheldrick, 1997)'
_computing_structure_solution 'SHELXS-97 (Sheldrick, 1990)'
_diffrn_ambient_temperature 446(2)
_diffrn_measured_fraction_theta_full 0.999
_diffrn_measured_fraction_theta_max 0.999
_diffrn_measurement_device_type 'CCD area detector'
_diffrn_measurement_method 'phi and omega scans'
_diffrn_radiation_monochromator graphite
_diffrn_radiation_source 'fine-focus sealed tube'
_diffrn_radiation_type MoK\a
_diffrn_radiation_wavelength 0.71073
_diffrn_reflns_av_R_equivalents 0.2034
_diffrn_reflns_av_sigmaI/netI 0.1925
_diffrn_reflns_limit_h_max 9
_diffrn_reflns_limit_h_min -11
_diffrn_reflns_limit_k_max 16
_diffrn_reflns_limit_k_min -13
_diffrn_reflns_limit_l_max 15
_diffrn_reflns_limit_l_min -15
_diffrn_reflns_number 9353
_diffrn_reflns_theta_full 23.28
_diffrn_reflns_theta_max 23.28
_diffrn_reflns_theta_min 2.00
_exptl_absorpt_coefficient_mu 0.419
_exptl_absorpt_correction_T_max 0.9830
_exptl_absorpt_correction_T_min 0.6436
_exptl_absorpt_correction_type empirical
_exptl_crystal_colour yellow-orange
_exptl_crystal_density_diffrn 1.166
_exptl_crystal_density_method 'not measured'
_exptl_crystal_description parallelepiped
_exptl_crystal_F_000 784
_exptl_crystal_size_max 0.16
_exptl_crystal_size_mid 0.28
_exptl_crystal_size_min 0.43
_refine_diff_density_max 1.194
_refine_diff_density_min -1.414
_refine_diff_density_rms 0.171
_refine_ls_extinction_method none
_refine_ls_goodness_of_fit_ref 0.971
_refine_ls_hydrogen_treatment mixed
_refine_ls_matrix_type full
_refine_ls_number_parameters 223
_refine_ls_number_reflns 2980
_refine_ls_number_restraints 0
_refine_ls_restrained_S_all 0.971
_refine_ls_R_factor_all 0.1837
_refine_ls_R_factor_gt 0.0876
_refine_ls_shift/su_max 0.000
_refine_ls_shift/su_mean 0.000
_refine_ls_structure_factor_coef Fsqd
_refine_ls_weighting_details 'calc w=1/[\s^2^(Fo^2^)+(0.2000P)^2^+0.0000P] where P=(Fo^2^+2Fc^2^)/3'
_refine_ls_weighting_scheme calc
_refine_ls_wR_factor_gt 0.2273
_refine_ls_wR_factor_ref 0.3346
_reflns_number_gt 1415
_reflns_number_total 2980
_reflns_threshold_expression >2sigma(I)
_cod_duplicate_entry 7103993
_cod_data_source_file 201603.txt
_cod_data_source_block shi60t
_cod_depositor_comments
;
The following automatic conversions were performed:

'_symmetry_cell_setting' value 'Monoclinic' changed to 'monoclinic'
according to
/usr/data/users/saulius/automatic-downloads/retrospective/RSC/lib/dictionaries/cif_core.dic
dictionary named 'cif_core.dic' version 2.4.2 from 2011-04-26.

Automatic conversion script
Id: cif_fix_values 2281 2013-09-26 08:29:07Z andrius 
;
_cod_original_sg_symbol_H-M P2(1)/c
_cod_database_code 7113772

loop_
_symmetry_equiv_pos_as_xyz
'x, y, z'
'-x, y+1/2, -z+1/2'
'-x, -y, -z'
'x, -y-1/2, z-1/2'

loop_
_atom_site_label
_atom_site_type_symbol
_atom_site_fract_x
_atom_site_fract_y
_atom_site_fract_z
_atom_site_U_iso_or_equiv
_atom_site_adp_type
_atom_site_occupancy
_atom_site_symmetry_multiplicity
_atom_site_calc_flag
_atom_site_refinement_flags
Ti1 Ti 0.90377(19) 0.23685(10) 0.17254(11) 0.0349(7) Uani 1 1 d .
N1 N 0.8063(9) 0.1184(5) 0.0967(5) 0.036(2) Uani 1 1 d .
N2 N 0.8902(8) 0.1711(4) 0.3018(5) 0.0301(19) Uani 1 1 d .
N4 N 1.0876(8) 0.2205(5) 0.1473(5) 0.038(2) Uani 1 1 d .
N5 N 0.8810(9) 0.3574(5) 0.1981(5) 0.038(2) Uani 1 1 d .
C11 C 0.8158(12) 0.1814(7) 0.0257(7) 0.048(3) Uani 1 1 d .
H11 H 0.8715 0.1753 -0.0262 0.057 Uiso 1 1 calc R
C12 C 0.7414(11) 0.2501(7) 0.0364(7) 0.044(3) Uani 1 1 d .
H12 H 0.7389 0.3010 -0.0009 0.053 Uiso 1 1 calc R
C13 C 0.6634(11) 0.2299(6) 0.1193(6) 0.038(3) Uani 1 1 d .
H13 H 0.5943 0.2627 0.1440 0.046 Uiso 1 1 calc R
C14 C 0.7160(10) 0.1488(6) 0.1543(6) 0.031(2) Uani 1 1 d .
C21 C 0.9962(10) 0.1642(6) 0.3774(6) 0.035(2) Uani 1 1 d .
H21 H 1.0727 0.1992 0.3843 0.042 Uiso 1 1 calc R
C22 C 0.9636(13) 0.0967(6) 0.4372(6) 0.046(3) Uani 1 1 d .
H22 H 1.0125 0.0790 0.4937 0.055 Uiso 1 1 calc R
C23 C 0.8414(11) 0.0581(5) 0.3981(6) 0.037(3) Uani 1 1 d .
H23 H 0.7971 0.0104 0.4237 0.044 Uiso 1 1 calc R
C24 C 0.8014(10) 0.1046(5) 0.3156(6) 0.027(2) Uani 1 1 d .
C30 C 0.6808(10) 0.0977(5) 0.2453(6) 0.031(2) Uani 1 1 d .
C31 C 0.6519(10) 0.0005(5) 0.2164(6) 0.036(2) Uani 1 1 d .
H31A H 0.7310 -0.0232 0.1875 0.043 Uiso 1 1 calc R
H31B H 0.6385 -0.0326 0.2755 0.043 Uiso 1 1 calc R
C32 C 0.5324(12) -0.0143(6) 0.1463(6) 0.050(3) Uani 1 1 d .
H32A H 0.5430 0.0200 0.0876 0.060 Uiso 1 1 calc R
H32B H 0.4516 0.0057 0.1759 0.060 Uiso 1 1 calc R
C33 C 0.5161(15) -0.1110(7) 0.1185(9) 0.082(5) Uani 1 1 d .
H33A H 0.6000 -0.1331 0.0974 0.123 Uiso 1 1 calc R
H33B H 0.4480 -0.1167 0.0664 0.123 Uiso 1 1 calc R
H33C H 0.4902 -0.1437 0.1743 0.123 Uiso 1 1 calc R
C34 C 0.5580(10) 0.1395(6) 0.2925(7) 0.040(3) Uani 1 1 d .
H34A H 0.5839 0.1974 0.3158 0.048 Uiso 1 1 calc R
H34B H 0.4867 0.1469 0.2419 0.048 Uiso 1 1 calc R
C35 C 0.5001(11) 0.0885(6) 0.3782(7) 0.042(3) Uani 1 1 d .
H35A H 0.4637 0.0332 0.3539 0.051 Uiso 1 1 calc R
H35B H 0.5725 0.0756 0.4265 0.051 Uiso 1 1 calc R
C36 C 0.3915(13) 0.1380(7) 0.4266(8) 0.067(4) Uani 1 1 d .
H36A H 0.4277 0.1919 0.4530 0.100 Uiso 1 1 calc R
H36B H 0.3582 0.1032 0.4783 0.100 Uiso 1 1 calc R
H36C H 0.3192 0.1507 0.3793 0.100 Uiso 1 1 calc R
C41 C 1.1422(14) 0.1308(7) 0.1361(9) 0.072(4) Uani 1 1 d .
H41A H 1.1882 0.1273 0.0765 0.108 Uiso 1 1 calc R
H41B H 1.0697 0.0893 0.1342 0.108 Uiso 1 1 calc R
H41C H 1.2042 0.1178 0.1905 0.108 Uiso 1 1 calc R
C42 C 1.1938(15) 0.2837(8) 0.1285(9) 0.077(4) Uani 1 1 d .
H42A H 1.2640 0.2798 0.1794 0.115 Uiso 1 1 calc R
H42B H 1.1568 0.3418 0.1270 0.115 Uiso 1 1 calc R
H42C H 1.2303 0.2708 0.0667 0.115 Uiso 1 1 calc R
C51 C 0.7877(11) 0.4277(6) 0.1688(7) 0.046(3) Uani 1 1 d .
H51A H 0.7364 0.4439 0.2232 0.069 Uiso 1 1 calc R
H51B H 0.7279 0.4079 0.1159 0.069 Uiso 1 1 calc R
H51C H 0.8376 0.4775 0.1480 0.069 Uiso 1 1 calc R
C52 C 0.9811(11) 0.3889(6) 0.2744(7) 0.048(3) Uani 1 1 d .
H52A H 1.0310 0.4368 0.2491 0.072 Uiso 1 1 calc R
H52B H 1.0418 0.3421 0.2930 0.072 Uiso 1 1 calc R
H52C H 0.9355 0.4081 0.3304 0.072 Uiso 1 1 calc R

loop_
_atom_site_aniso_label
_atom_site_aniso_U_11
_atom_site_aniso_U_22
_atom_site_aniso_U_33
_atom_site_aniso_U_23
_atom_site_aniso_U_13
_atom_site_aniso_U_12
Ti1 0.0525(14) 0.0265(10) 0.0249(9) 0.0039(7) -0.0047(8) -0.0047(9)
N1 0.048(6) 0.033(5) 0.027(4) -0.005(3) 0.008(4) -0.008(4)
N2 0.036(5) 0.026(4) 0.028(4) 0.005(3) 0.002(4) 0.002(4)
N4 0.038(6) 0.040(5) 0.037(4) 0.006(4) 0.005(4) -0.008(4)
N5 0.059(6) 0.026(4) 0.028(4) 0.008(3) 0.001(4) -0.005(4)
C11 0.070(9) 0.041(7) 0.033(6) 0.001(5) 0.004(5) -0.029(6)
C12 0.058(8) 0.039(6) 0.032(5) 0.016(5) -0.019(5) -0.023(6)
C13 0.048(7) 0.030(5) 0.034(5) 0.010(4) -0.012(5) 0.001(5)
C14 0.030(6) 0.036(6) 0.024(5) -0.001(4) -0.015(5) -0.011(5)
C21 0.031(6) 0.045(6) 0.027(5) -0.008(4) -0.011(4) -0.008(5)
C22 0.090(9) 0.030(5) 0.015(4) 0.000(4) -0.020(5) 0.009(6)
C23 0.065(8) 0.020(5) 0.025(5) -0.002(4) -0.002(5) 0.006(5)
C24 0.042(7) 0.018(5) 0.021(4) 0.005(4) 0.000(4) 0.008(5)
C30 0.054(7) 0.013(4) 0.024(5) -0.001(3) -0.001(5) -0.006(4)
C31 0.056(7) 0.023(5) 0.029(5) -0.003(4) -0.002(5) -0.011(5)
C32 0.084(9) 0.035(6) 0.031(5) -0.006(4) -0.009(6) -0.009(6)
C33 0.127(13) 0.042(7) 0.072(8) -0.010(6) -0.039(8) -0.023(8)
C34 0.041(7) 0.040(6) 0.037(5) 0.001(4) -0.010(5) -0.001(5)
C35 0.045(7) 0.046(6) 0.035(5) -0.006(5) 0.003(5) -0.010(5)
C36 0.082(10) 0.066(8) 0.055(7) -0.009(6) 0.028(7) -0.006(7)
C41 0.085(11) 0.043(7) 0.091(9) 0.002(6) 0.027(8) 0.004(7)
C42 0.101(12) 0.070(8) 0.059(8) 0.022(6) 0.002(8) -0.017(8)
C51 0.050(8) 0.034(6) 0.055(6) 0.001(5) 0.008(6) -0.005(5)
C52 0.053(8) 0.043(6) 0.047(6) -0.006(5) -0.002(6) -0.019(6)

loop_
_atom_type_symbol
_atom_type_description
_atom_type_scat_dispersion_real
_atom_type_scat_dispersion_imag
_atom_type_scat_source
C C 0.0033 0.0016 'International Tables Vol C Tables 4.2.6.8 and 6.1.1.4'
H H 0.0000 0.0000 'International Tables Vol C Tables 4.2.6.8 and 6.1.1.4'
N N 0.0061 0.0033 'International Tables Vol C Tables 4.2.6.8 and 6.1.1.4'
Ti Ti 0.2776 0.4457 'International Tables Vol C Tables 4.2.6.8 and 6.1.1.4'

loop_
_geom_angle_atom_site_label_1
_geom_angle_atom_site_label_2
_geom_angle_atom_site_label_3
_geom_angle
N5 Ti1 N4 106.8(4)
N5 Ti1 N2 107.6(3)
N4 Ti1 N2 101.8(3)
N5 Ti1 N1 143.8(3)
N4 Ti1 N1 101.7(3)
N2 Ti1 N1 87.6(3)
N5 Ti1 C14 118.9(4)
N4 Ti1 C14 133.4(3)
N2 Ti1 C14 73.4(3)
N1 Ti1 C14 33.3(3)
N5 Ti1 C11 118.4(4)
N4 Ti1 C11 96.6(4)
N2 Ti1 C11 122.3(3)
N1 Ti1 C11 34.9(3)
C14 Ti1 C11 55.0(3)
N5 Ti1 C12 88.8(3)
N4 Ti1 C12 118.8(4)
N2 Ti1 C12 129.6(3)
N1 Ti1 C12 57.5(3)
C14 Ti1 C12 57.3(3)
C11 Ti1 C12 31.8(3)
N5 Ti1 C13 88.4(3)
N4 Ti1 C13 150.5(3)
N2 Ti1 C13 97.2(3)
N1 Ti1 C13 56.6(3)
C14 Ti1 C13 34.4(3)
C11 Ti1 C13 54.0(4)
C12 Ti1 C13 34.5(3)
C14 N1 C11 104.7(8)
C14 N1 Ti1 74.5(5)
C11 N1 Ti1 73.8(5)
C24 N2 C21 107.3(7)
C24 N2 Ti1 124.1(5)
C21 N2 Ti1 125.2(6)
C42 N4 C41 108.5(9)
C42 N4 Ti1 131.1(8)
C41 N4 Ti1 120.2(7)
C51 N5 C52 110.2(7)
C51 N5 Ti1 138.3(7)
C52 N5 Ti1 111.3(6)
C12 C11 N1 115.0(10)
C12 C11 Ti1 78.2(6)
N1 C11 Ti1 71.2(5)
C11 C12 C13 104.6(8)
C11 C12 Ti1 70.0(6)
C13 C12 Ti1 74.9(5)
C14 C13 C12 104.4(9)
C14 C13 Ti1 66.7(5)
C12 C13 Ti1 70.6(6)
N1 C14 C13 111.0(8)
N1 C14 C30 120.3(8)
C13 C14 C30 128.7(9)
N1 C14 Ti1 72.2(5)
C13 C14 Ti1 79.0(6)
C30 C14 Ti1 115.5(5)
C22 C21 N2 107.3(8)
C21 C22 C23 108.2(8)
C24 C23 C22 107.2(8)
N2 C24 C23 109.9(8)
N2 C24 C30 117.6(7)
C23 C24 C30 132.5(9)
C24 C30 C14 106.1(7)
C24 C30 C34 108.9(7)
C14 C30 C34 110.6(7)
C24 C30 C31 111.1(7)
C14 C30 C31 109.0(6)
C34 C30 C31 111.1(8)
C32 C31 C30 115.7(8)
C31 C32 C33 111.9(9)
C35 C34 C30 116.4(8)
C36 C35 C34 112.9(8)

loop_
_geom_bond_atom_site_label_1
_geom_bond_atom_site_label_2
_geom_bond_distance
Ti1 N5 1.889(7)
Ti1 N4 1.896(9)
Ti1 N2 2.046(7)
Ti1 N1 2.275(7)
Ti1 C14 2.303(9)
Ti1 C11 2.308(9)
Ti1 C12 2.405(9)
Ti1 C13 2.461(10)
N1 C14 1.313(11)
N1 C11 1.376(11)
N2 C24 1.366(11)
N2 C21 1.440(11)
N4 C42 1.464(14)
N4 C41 1.484(12)
N5 C51 1.460(12)
N5 C52 1.482(12)
C11 C12 1.296(14)
C12 C13 1.444(14)
C13 C14 1.416(12)
C14 C30 1.529(12)
C21 C22 1.367(13)
C22 C23 1.427(14)
C23 C24 1.374(11)
C24 C30 1.498(13)
C30 C34 1.551(13)
C30 C31 1.559(11)
C31 C32 1.501(13)
C32 C33 1.530(13)
C34 C35 1.547(12)
C35 C36 1.503(14)
